data_2010774
loop_
_publ_author_name
'\,Sim\,sek, Rahime'
'Linden, Anthony'
'\,Safak, Cihat'

_publ_section_title (+-)-9-(2-Bromophenyl)-7,7-dimethyl-1,3,4,5,6,7,8,9-octahydrofuro[3,4-<i>b</i>]quinoline-1,8-dione
_journal_issue 3
_journal_name_full 'Acta Crystallographica Section C'
_journal_page_first 351
_journal_page_last 353
_journal_paper_doi 10.1107/S0108270199015255
_journal_volume 56
_journal_year 2000
_chemical_formula_moiety 'C19 H18 Br N O3'
_chemical_formula_sum 'C19 H18 Br N O3'
_chemical_formula_weight 388.26
_chemical_melting_point 575
_chemical_name_systematic
;
(+-)-9-(2-Bromophenyl)-7,7-dimethyl-1,3,4,5,6,7,8,9-octahydrofuro[3,4-
b]quinoline-1,8-dione
;
_space_group_IT_number 14
_symmetry_cell_setting monoclinic
_symmetry_space_group_name_Hall '-P 2ybc'
_symmetry_space_group_name_H-M 'P 1 21/c 1'
_cell_angle_alpha 90.00
_cell_angle_beta 113.11(4)
_cell_angle_gamma 90.00
_cell_formula_units_Z 4
_cell_length_a 11.724(5)
_cell_length_b 10.911(4)
_cell_length_c 14.218(6)
_cell_measurement_reflns_used 23
_cell_measurement_temperature 180.0(10)
_cell_measurement_theta_max 20.0
_cell_measurement_theta_min 18.5
_cell_volume 1672.8(13)
_computing_cell_refinement 'MSC/AFC Diffractometer Control Software'
_computing_data_collection
;MSC/AFC Diffractometer Control Software (Molecular Structure Corporation,
 1991)
;
_computing_data_reduction 'TEXSAN (Molecular Structure Corporation, 1997)'
_computing_molecular_graphics 'ORTEPII (Johnson, 1976)'
_computing_publication_material SHELXL97
_computing_structure_refinement 'SHELXL97 (Sheldrick, 1997b)'
_computing_structure_solution 'SHELXS97 (Sheldrick, 1997a)'
_diffrn_ambient_temperature 180.0(10)
_diffrn_measured_fraction_theta_full .997
_diffrn_measured_fraction_theta_max .997
_diffrn_measurement_device_type 'Rigaku AFC-5R'
_diffrn_measurement_method '\w/2\q scans'
_diffrn_radiation_monochromator graphite
_diffrn_radiation_source 'Rigaku rotating anode generator'
_diffrn_radiation_type 'Mo K\a'
_diffrn_radiation_wavelength .71069
_diffrn_reflns_av_R_equivalents .091
_diffrn_reflns_av_sigmaI/netI .127
_diffrn_reflns_limit_h_max 15
_diffrn_reflns_limit_h_min 0
_diffrn_reflns_limit_k_max 14
_diffrn_reflns_limit_k_min 0
_diffrn_reflns_limit_l_max 17
_diffrn_reflns_limit_l_min -18
_diffrn_reflns_number 4239
_diffrn_reflns_theta_full 27.54
_diffrn_reflns_theta_max 27.54
_diffrn_reflns_theta_min 2.50
_diffrn_standards_decay_% 0
_diffrn_standards_interval_count 150
_diffrn_standards_number 3
_exptl_absorpt_coefficient_mu 2.481
_exptl_absorpt_correction_T_max .609
_exptl_absorpt_correction_T_min .536
_exptl_absorpt_correction_type \y-scan
_exptl_absorpt_process_details '(North et al., 1968)'
_exptl_crystal_colour 'pale yellow'
_exptl_crystal_density_diffrn 1.541
_exptl_crystal_density_method 'not measured'
_exptl_crystal_description 'irregular prism'
_exptl_crystal_F_000 792
_exptl_crystal_size_max .30
_exptl_crystal_size_mid .30
_exptl_crystal_size_min .21
_refine_diff_density_max .866
_refine_diff_density_min -.737
_refine_ls_extinction_method none
_refine_ls_goodness_of_fit_ref .967
_refine_ls_hydrogen_treatment constr
_refine_ls_matrix_type full
_refine_ls_number_parameters 220
_refine_ls_number_reflns 3842
_refine_ls_number_restraints 0
_refine_ls_restrained_S_all .967
_refine_ls_R_factor_all .160
_refine_ls_R_factor_gt .059
_refine_ls_shift/su_max .001
_refine_ls_shift/su_mean .000
_refine_ls_structure_factor_coef Fsqd
_refine_ls_weighting_details 'w = 1/[\s^2^(Fo^2^)+(0.0831P)^2^] where P=(Fo^2^+2Fc^2^)/3'
_refine_ls_weighting_scheme calc
_refine_ls_wR_factor_ref .165
_reflns_number_gt 2018
_reflns_number_total 3842
_reflns_threshold_expression I>2\s(I)
_cod_data_source_file sk1350.cif
_cod_data_source_block I
_cod_original_cell_volume 1672.9(12)
_cod_original_sg_symbol_H-M 'P 21/c'
_cod_database_code 2010774
_cod_database_fobs_code 2010774

loop_
_symmetry_equiv_pos_as_xyz
'x, y, z'
'-x, y+1/2, -z+1/2'
'-x, -y, -z'
'x, -y-1/2, z-1/2'

loop_
_atom_site_label
_atom_site_fract_x
_atom_site_fract_y
_atom_site_fract_z
_atom_site_U_iso_or_equiv
_atom_site_adp_type
_atom_site_calc_flag
_atom_site_refinement_flags
_atom_site_occupancy
_atom_site_disorder_assembly
_atom_site_disorder_group
_atom_site_type_symbol
Br1 .07276(7) .82218(5) .10441(5) .0513(2) Uani d . 1 . . Br
O2 .2878(4) .5733(3) .1869(3) .0421(10) Uani d . 1 . . O
O9 -.1074(3) .5731(3) -.2880(2) .0301(8) Uani d . 1 . . O
O10 -.1004(3) .7311(3) -.1864(3) .0322(8) Uani d . 1 . . O
N1 .1497(4) .3785(4) -.1352(3) .0269(9) Uani d . 1 . . N
H1 .1602 .3196 -.1734 .046(17) Uiso calc R 1 . . H
C2 .0571(4) .4626(4) -.1763(4) .0235(10) Uani d . 1 . . C
C3 .0428(4) .5611(4) -.1248(4) .0246(10) Uani d . 1 . . C
C4 .1284(4) .5909(4) -.0163(3) .0218(10) Uani d . 1 . . C
H4 .0780 .5997 .0260 .026 Uiso calc R 1 . . H
C4a .2187(4) .4835(4) .0254(3) .0244(11) Uani d . 1 . . C
C5 .2987(5) .4888(4) .1343(4) .0274(11) Uani d . 1 . . C
C6 .3999(5) .3911(5) .1806(4) .0313(12) Uani d . 1 . . C
C7 .3605(5) .2702(5) .1218(4) .0322(12) Uani d . 1 . . C
H7a .4314 .2126 .1463 .039 Uiso calc R 1 . . H
H7B .2925 .2336 .1372 .039 Uiso calc R 1 . . H
C8 .3175(5) .2846(5) .0068(4) .0332(12) Uani d . 1 . . C
H8a .3902 .3005 -.0104 .040 Uiso calc R 1 . . H
H8B .2785 .2073 -.0270 .040 Uiso calc R 1 . . H
C8a .2267(4) .3871(4) -.0330(4) .0238(11) Uani d . 1 . . C
C9 -.0424(5) .4580(4) -.2804(4) .0288(11) Uani d . 1 . . C
H9a -.0072 .4524 -.3331 .035 Uiso calc R 1 . . H
H9B -.0982 .3874 -.2877 .035 Uiso calc R 1 . . H
C10 -.0583(4) .6308(5) -.1962(4) .0273(11) Uani d . 1 . . C
C11 .1971(4) .7123(4) -.0128(3) .0225(10) Uani d . 1 . . C
C12 .1829(5) .8182(5) .0349(3) .0275(11) Uani d . 1 . . C
C13 .2431(5) .9268(5) .0325(4) .0309(12) Uani d . 1 . . C
H13 .2311 .9977 .0663 .037 Uiso calc R 1 . . H
C14 .3212(5) .9307(5) -.0198(4) .0341(12) Uani d . 1 . . C
H14 .3641 1.0040 -.0214 .041 Uiso calc R 1 . . H
C15 .3360(5) .8261(5) -.0698(4) .0343(12) Uani d . 1 . . C
H15 .3878 .8286 -.1071 .041 Uiso calc R 1 . . H
C16 .2758(5) .7187(4) -.0656(4) .0268(11) Uani d . 1 . . C
H16 .2881 .6477 -.0992 .032 Uiso calc R 1 . . H
C17 .5194(5) .4417(5) .1740(4) .0429(14) Uani d . 1 . . C
H17a .5393 .5216 .2080 .064 Uiso calc R 1 . . H
H17B .5069 .4509 .1020 .064 Uiso calc R 1 . . H
H17C .5880 .3846 .2076 .064 Uiso calc R 1 . . H
C18 .4222(5) .3685(6) .2929(4) .0409(14) Uani d . 1 . . C
H18a .3464 .3359 .2971 .061 Uiso calc R 1 . . H
H18B .4446 .4458 .3308 .061 Uiso calc R 1 . . H
H18C .4897 .3093 .3226 .061 Uiso calc R 1 . . H

loop_
_atom_site_aniso_label
_atom_site_aniso_U_11
_atom_site_aniso_U_22
_atom_site_aniso_U_33
_atom_site_aniso_U_12
_atom_site_aniso_U_13
_atom_site_aniso_U_23
Br1 .0829(5) .0281(3) .0717(5) .0024(3) .0614(4) -.0064(3)
O2 .059(3) .036(2) .028(2) .013(2) .0137(19) -.0053(17)
O9 .031(2) .0245(18) .0295(19) -.0012(16) .0063(16) .0052(15)
O10 .040(2) .0214(17) .039(2) .0066(17) .0192(18) .0118(16)
N1 .032(2) .020(2) .027(2) .0039(19) .009(2) -.0027(18)
C2 .029(3) .018(2) .025(3) -.001(2) .012(2) .004(2)
C3 .027(3) .020(2) .029(3) -.001(2) .013(2) .006(2)
C4 .030(3) .017(2) .023(3) .002(2) .016(2) .0006(19)
C4a .029(3) .021(2) .024(3) .002(2) .012(2) .003(2)
C5 .038(3) .021(2) .026(3) .002(2) .015(2) .001(2)
C6 .039(3) .029(3) .028(3) .008(2) .015(3) .001(2)
C7 .039(3) .022(2) .033(3) .013(2) .012(3) .006(2)
C8 .042(3) .020(2) .035(3) .007(2) .012(3) -.002(2)
C8a .025(3) .022(2) .026(3) .000(2) .011(2) .002(2)
C9 .036(3) .020(2) .031(3) .000(2) .014(2) .008(2)
C10 .025(3) .031(3) .029(3) -.004(2) .013(2) .007(2)
C11 .025(3) .022(2) .019(2) .002(2) .007(2) .0010(19)
C12 .033(3) .027(2) .022(2) .003(2) .011(2) .001(2)
C13 .040(3) .020(2) .032(3) .000(2) .013(3) .001(2)
C14 .038(3) .022(3) .039(3) -.006(2) .012(3) .009(2)
C15 .033(3) .033(3) .040(3) .002(3) .018(3) .008(3)
C16 .029(3) .021(2) .031(3) .001(2) .012(2) .000(2)
C17 .038(3) .045(4) .047(4) -.002(3) .019(3) -.007(3)
C18 .042(3) .050(3) .027(3) .012(3) .010(3) .002(3)

loop_
_atom_type_symbol
_atom_type_description
_atom_type_scat_dispersion_real
_atom_type_scat_dispersion_imag
_atom_type_scat_source
C C .0033 .0016
; International Tables for Crystallography (1992).
Vol. C, Tables 4.2.6.8 and 6.1.1.4
;
H H .0000 .0000
; International Tables for Crystallography (1992).
Vol. C, Tables 4.2.6.8 and 6.1.1.4
;
Br Br -.2901 2.4595
; International Tables for Crystallography (1992).
Vol. C, Tables 4.2.6.8 and 6.1.1.4
;
N N .0061 .0033
; International Tables for Crystallography (1992).
Vol. C, Tables 4.2.6.8 and 6.1.1.4
;
O O .0106 .0060
; International Tables for Crystallography (1992).
Vol. C, Tables 4.2.6.8 and 6.1.1.4
;

loop_
_geom_angle_atom_site_label_1
_geom_angle_atom_site_label_2
_geom_angle_atom_site_label_3
_geom_angle
_geom_angle_publ_flag
C10 O9 C9 108.5(4) ?
C2 N1 C8a 119.1(4) ?
C2 N1 H1 120.5 ?
C8a N1 H1 120.5 ?
C3 C2 N1 123.5(5) ?
C3 C2 C9 110.6(4) ?
N1 C2 C9 125.9(4) ?
C2 C3 C10 106.4(4) ?
C2 C3 C4 123.5(4) ?
C10 C3 C4 129.8(4) ?
C3 C4 C4a 108.2(4) ?
C3 C4 C11 110.3(4) ?
C4a C4 C11 111.8(4) ?
C3 C4 H4 108.8 ?
C4a C4 H4 108.8 ?
C11 C4 H4 108.8 ?
C8a C4a C5 120.4(4) ?
C8a C4a C4 123.7(4) ?
C5 C4a C4 115.9(4) ?
O2 C5 C4a 119.9(5) ?
O2 C5 C6 120.6(4) ?
C4a C5 C6 119.5(4) ?
C7 C6 C18 108.8(4) ?
C7 C6 C5 110.3(4) ?
C18 C6 C5 110.2(4) ?
C7 C6 C17 111.1(4) ?
C18 C6 C17 109.5(4) ?
C5 C6 C17 107.0(4) ?
C8 C7 C6 113.6(4) ?
C8 C7 H7a 108.8 ?
C6 C7 H7a 108.8 ?
C8 C7 H7B 108.8 ?
C6 C7 H7B 108.8 ?
H7a C7 H7B 107.7 ?
C8a C8 C7 111.8(4) ?
C8a C8 H8a 109.3 ?
C7 C8 H8a 109.3 ?
C8a C8 H8B 109.3 ?
C7 C8 H8B 109.3 ?
H8a C8 H8B 107.9 ?
C4a C8a N1 121.3(4) ?
C4a C8a C8 123.7(4) ?
N1 C8a C8 115.0(4) ?
O9 C9 C2 103.3(4) ?
O9 C9 H9a 111.1 ?
C2 C9 H9a 111.1 ?
O9 C9 H9B 111.1 ?
C2 C9 H9B 111.1 ?
H9a C9 H9B 109.1 ?
O10 C10 O9 118.9(4) yes
O10 C10 C3 130.2(5) yes
O9 C10 C3 110.8(4) ?
C12 C11 C16 116.9(4) ?
C12 C11 C4 124.9(4) ?
C16 C11 C4 118.1(4) ?
C11 C12 C13 122.8(4) ?
C11 C12 Br1 120.6(4) ?
C13 C12 Br1 116.6(4) ?
C12 C13 C14 119.2(5) ?
C12 C13 H13 120.4 ?
C14 C13 H13 120.4 ?
C13 C14 C15 119.3(5) ?
C13 C14 H14 120.3 ?
C15 C14 H14 120.3 ?
C16 C15 C14 120.4(5) ?
C16 C15 H15 119.8 ?
C14 C15 H15 119.8 ?
C15 C16 C11 121.4(4) ?
C15 C16 H16 119.3 ?
C11 C16 H16 119.3 ?
C6 C17 H17a 109.5 ?
C6 C17 H17B 109.5 ?
H17a C17 H17B 109.5 ?
C6 C17 H17C 109.5 ?
H17a C17 H17C 109.5 ?
H17B C17 H17C 109.5 ?
C6 C18 H18a 109.5 ?
C6 C18 H18B 109.5 ?
H18a C18 H18B 109.5 ?
C6 C18 H18C 109.5 ?
H18a C18 H18C 109.5 ?
H18B C18 H18C 109.5 ?

loop_
_geom_bond_atom_site_label_1
_geom_bond_atom_site_label_2
_geom_bond_site_symmetry_2
_geom_bond_distance
_geom_bond_publ_flag
Br1 C12 . 1.910(5) ?
O2 C5 . 1.225(5) ?
O9 C10 . 1.357(6) yes
O9 C9 . 1.451(6) yes
O10 C10 . 1.231(6) yes
N1 C2 . 1.365(6) yes
N1 C8a . 1.381(6) yes
N1 H1 . .88 ?
C2 C3 . 1.347(6) yes
C2 C9 . 1.483(7) yes
C3 C4 . 1.510(7) yes
C3 C10 . 1.439(7) yes
C4 C4a . 1.533(6) yes
C4 C11 . 1.541(6) ?
C4 H4 . 1.00 ?
C4a C8a . 1.366(6) yes
C4a C5 . 1.463(7) yes
C5 C6 . 1.537(7) yes
C6 C7 . 1.533(7) yes
C6 C18 . 1.533(7) ?
C6 C17 . 1.544(7) ?
C7 C8 . 1.519(7) yes
C7 H7a . .99 ?
C7 H7B . .99 ?
C8 C8a . 1.493(7) yes
C8 H8a . .99 ?
C8 H8B . .99 ?
C9 H9a . .99 ?
C9 H9B . .99 ?
C11 C12 . 1.383(6) ?
C11 C16 . 1.402(6) ?
C12 C13 . 1.386(7) ?
C13 C14 . 1.389(7) ?
C13 H13 . .95 ?
C14 C15 . 1.391(7) ?
C14 H14 . .95 ?
C15 C16 . 1.381(7) ?
C15 H15 . .95 ?
C16 H16 . .95 ?
C17 H17a . .98 ?
C17 H17B . .98 ?
C17 H17C . .98 ?
C18 H18a . .98 ?
C18 H18B . .98 ?
C18 H18C . .98 ?

loop_
_geom_hbond_atom_site_label_D
_geom_hbond_atom_site_label_H
_geom_hbond_atom_site_label_A
_geom_hbond_site_symmetry_A
_geom_hbond_distance_DH
_geom_hbond_distance_HA
_geom_hbond_distance_DA
_geom_hbond_angle_DHA
_geom_hbond_publ_flag
N1 H1 O10 2_544 .88 2.07 2.864(5) 149 yes

loop_
_geom_torsion_atom_site_label_1
_geom_torsion_atom_site_label_2
_geom_torsion_atom_site_label_3
_geom_torsion_atom_site_label_4
_geom_torsion
_geom_torsion_publ_flag
C8a N1 C2 C3 6.2(7) yes
C8a N1 C2 C9 -172.1(4) ?
N1 C2 C3 C10 175.8(4) ?
C9 C2 C3 C10 -5.6(5) ?
N1 C2 C3 C4 .8(7) yes
C9 C2 C3 C4 179.3(4) ?
C2 C3 C4 C4a -7.1(6) yes
C10 C3 C4 C4a 179.2(4) ?
C2 C3 C4 C11 115.5(5) ?
C10 C3 C4 C11 -58.2(6) ?
C3 C4 C4a C8a 7.6(6) yes
C11 C4 C4a C8a -114.1(5) ?
C3 C4 C4a C5 -172.4(4) ?
C11 C4 C4a C5 65.9(5) ?
C8a C4a C5 O2 -177.4(4) ?
C4 C4a C5 O2 2.6(7) ?
C8a C4a C5 C6 5.4(7) ?
C4 C4a C5 C6 -174.6(4) ?
O2 C5 C6 C7 153.6(4) ?
O2 C5 C6 C18 33.5(7) ?
C4a C5 C6 C18 -149.3(5) ?
O2 C5 C6 C17 -85.4(6) ?
C4a C5 C6 C17 91.8(5) ?
C18 C6 C7 C8 171.5(4) ?
C5 C6 C7 C8 50.6(6) ?
C17 C6 C7 C8 -67.9(6) ?
C6 C7 C8 C8a -48.0(6) ?
C5 C4a C8a N1 178.1(4) ?
C4 C4a C8a N1 -1.8(7) yes
C5 C4a C8a C8 -2.1(7) ?
C4 C4a C8a C8 177.9(4) ?
C4a C8a N1 C2 -5.5(7) yes
C2 N1 C8a C8 174.7(4) ?
C4a C5 C6 C7 -29.2(6) yes
C4a C8a C8 C7 23.5(7) yes
C7 C8 C8a N1 -156.8(4) ?
C10 O9 C9 C2 -5.0(5) ?
C3 C2 C9 O9 6.7(5) ?
N1 C2 C9 O9 -174.8(4) ?
C9 O9 C10 O10 179.8(4) ?
C9 O9 C10 C3 2.0(5) ?
C2 C3 C10 O10 -175.2(5) ?
C4 C3 C10 O10 -.5(8) ?
C2 C3 C10 O9 2.3(5) ?
C4 C3 C10 O9 176.9(4) ?
C3 C4 C11 C12 114.8(5) ?
C4a C4 C11 C12 -124.7(5) ?
C3 C4 C11 C16 -62.1(5) ?
C4a C4 C11 C16 58.3(5) ?
C16 C11 C12 C13 -.4(7) ?
C4 C11 C12 C13 -177.4(4) ?
C16 C11 C12 Br1 177.4(3) ?
C4 C11 C12 Br1 .5(6) ?
C11 C12 C13 C14 .1(8) ?
Br1 C12 C13 C14 -177.9(4) ?
C12 C13 C14 C15 .9(8) ?
C13 C14 C15 C16 -1.5(8) ?
C14 C15 C16 C11 1.1(8) ?
C12 C11 C16 C15 -.2(7) ?
C4 C11 C16 C15 177.0(4) ?
